data_4030229
loop_
_publ_author_name
'Lindeboom, Erik J.'
'Willis, Anthony C.'
'Paddon-Row, Michael N'
'Sherburn, Michael S.'

_publ_section_title
;
 Computational and synthetic studies with tetravinylethylenes.
;
_journal_issue 23
_journal_name_full 'The Journal of organic chemistry'
_journal_page_first 11496
_journal_page_last 11507
_journal_paper_doi 10.1021/jo5021294
_journal_volume 79
_journal_year 2014
_chemical_compound_source local
_chemical_formula_moiety 'C28 H30 O12'
_chemical_formula_sum 'C28 H30 O12'
_chemical_formula_weight 558.54
_space_group_IT_number 14
_symmetry_cell_setting monoclinic
_symmetry_space_group_name_Hall '-P 2yab'
_symmetry_space_group_name_H-M 'P 1 21/a 1'
_atom_sites_solution_hydrogens geom
_atom_sites_solution_primary direct
_audit_creation_date 12-11-06
_audit_creation_method CRYSTALS_ver_14.11
_audit_update_record
; 
2012-11-06 - Report on C28 H30 O12 
             by Anthony C. Willis 
             for Erik J. Lindeboom and Mick Sherburn 
2012-11-07 - passes checkcif tests with minor warnings 
;
_cell_angle_alpha 90
_cell_angle_beta 91.4837(16)
_cell_angle_gamma 90
_cell_formula_units_Z 4
_cell_length_a 10.3961(2)
_cell_length_b 15.5192(5)
_cell_length_c 16.7740(4)
_cell_measurement_reflns_used 100454
_cell_measurement_temperature 200
_cell_measurement_theta_max 27.5
_cell_measurement_theta_min 2.6
_cell_volume 2705.40(12)
_computing_cell_refinement 'DENZO/SCALEPACK (Otwinowski & Minor, 1997)'
_computing_data_collection 'COLLECT (Nonius, 2001).'
_computing_data_reduction 'DENZO/SCALEPACK (Otwinowski & Minor, 1997)'
_computing_molecular_graphics
; 
ORTEP-II (Johnson 1976) in teXsan (MSC, 1992-1997)
;
_computing_publication_material 'CRYSTALS (Betteridge et al., 2003)'
_computing_structure_refinement 'CRYSTALS (Betteridge et al., 2003)'
_computing_structure_solution 'SIR92 (Altomare et al., 1994)'
_diffrn_ambient_temperature 200
_diffrn_measured_fraction_theta_full 0.999
_diffrn_measured_fraction_theta_max 0.999
_diffrn_measurement_device Area
_diffrn_measurement_device_type 'Nonius KappaCCD'
_diffrn_measurement_method '\f & \w scans'
_diffrn_radiation_monochromator graphite
_diffrn_radiation_type 'Mo K\a'
_diffrn_radiation_wavelength 0.71073
_diffrn_reflns_av_R_equivalents 0.072
_diffrn_reflns_limit_h_max 13
_diffrn_reflns_limit_h_min 0
_diffrn_reflns_limit_k_max 20
_diffrn_reflns_limit_k_min 0
_diffrn_reflns_limit_l_max 21
_diffrn_reflns_limit_l_min -21
_diffrn_reflns_number 50270
_diffrn_reflns_theta_full 27.499
_diffrn_reflns_theta_max 27.499
_diffrn_reflns_theta_min 2.625
_diffrn_standards_number 0
_exptl_absorpt_coefficient_mu 0.108
_exptl_absorpt_correction_T_max 0.99
_exptl_absorpt_correction_T_min 0.80
_exptl_absorpt_correction_type multi-scan
_exptl_absorpt_process_details 'DENZO/SCALEPACK (Otwinowski & Minor, 1997)'
_exptl_crystal_colour colourless
_exptl_crystal_density_diffrn 1.371
_exptl_crystal_density_method 'not measured'
_exptl_crystal_description block
_exptl_crystal_F_000 1176.000
_exptl_crystal_size_max 0.300
_exptl_crystal_size_mid 0.120
_exptl_crystal_size_min 0.090
_refine_diff_density_max 0.45
_refine_diff_density_min -0.45
_refine_ls_extinction_method None
_refine_ls_goodness_of_fit_ref 0.9748
_refine_ls_hydrogen_treatment constr
_refine_ls_matrix_type full
_refine_ls_number_parameters 368
_refine_ls_number_reflns 6210
_refine_ls_number_restraints 5
_refine_ls_R_factor_all 0.0839
_refine_ls_R_factor_gt 0.0523
_refine_ls_shift/su_max 0.0097737
_refine_ls_shift/su_mean 0.0003331
_refine_ls_structure_factor_coef Fsqd
_refine_ls_weighting_details
;
 Method= Modified Sheldrick 
 w=1/[\s^2^(F^2^) + ( 0.06P)^2^ + 1.14P] 
 ,where P=(max(Fo^2^,0) + 2Fc^2^)/3 
;
_refine_ls_weighting_scheme calc
_refine_ls_wR_factor_all 0.1324
_refine_ls_wR_factor_gt 0.1174
_refine_ls_wR_factor_ref 0.1324
_reflns_limit_h_max 13
_reflns_limit_h_min -13
_reflns_limit_k_max 20
_reflns_limit_k_min 0
_reflns_limit_l_max 21
_reflns_limit_l_min 0
_reflns_number_gt 4282
_reflns_number_total 6211
_reflns_threshold_expression I>2.0\s(I)
_oxford_diffrn_Wilson_B_factor 2.83
_oxford_diffrn_Wilson_scale 6.88
_oxford_refine_ls_r_factor_ref 0.0839
_oxford_refine_ls_scale 0.4343(7)
_oxford_reflns_number_all 6210
_oxford_reflns_threshold_expression_ref I>-10.0\s(I)
_oxford_structure_analysis_title '11061242 she1237'
_cod_data_source_file jo5021294_si_009.cif
_cod_data_source_block she1237
_cod_depositor_comments
;
The following automatic conversions were performed:

'_symmetry_cell_setting' value 'Monoclinic' changed to 'monoclinic'
according to
/home/saulius/struct/COD-crude-data--automatic-downloads/rss-feeds/ACS/lib/dictionaries/cif_core.dic
dictionary named 'cif_core.dic' version 2.4.2 from 2011-04-26.

Automatic conversion script
Id: cif_fix_values 2935 2014-11-11 08:27:57Z andrius 

 Adding full bibliography for 4030223--4030230.cif.
;
_cod_original_sg_symbol_H-M 'P 1 21/a 1 '
_cod_database_code 4030229

loop_
_symmetry_equiv_pos_as_xyz
x,y,z
-x,-y,-z
-x+1/2,y+1/2,-z
x+1/2,-y+1/2,z

loop_
_atom_site_label
_atom_site_type_symbol
_atom_site_fract_x
_atom_site_fract_y
_atom_site_fract_z
_atom_site_U_iso_or_equiv
_atom_site_occupancy
_atom_site_adp_type
_atom_site_refinement_flags_posn
_atom_site_refinement_flags_occupancy
C1 C 0.5068(2) 0.75645(12) 0.38018(12) 0.0351 0.928(4) Uani . P
C2 C 0.6142(2) 0.79576(13) 0.33247(11) 0.0355 0.928(4) Uani . P
C3 C 0.62282(18) 0.75482(11) 0.24996(10) 0.0328 1.0000 Uani D .
C4 C 0.54543(16) 0.79946(11) 0.18276(10) 0.0307 1.0000 Uani . .
C5 C 0.48256(17) 0.75642(11) 0.12468(10) 0.0324 1.0000 Uani . .
C6 C 0.48108(18) 0.65911(11) 0.11983(10) 0.0333 1.0000 Uani . .
C7 C 0.59449(17) 0.62059(11) 0.16883(10) 0.0309 1.0000 Uani . .
C8 C 0.58714(16) 0.52373(11) 0.16924(10) 0.0309 1.0000 Uani . .
C9 C 0.55436(16) 0.47912(11) 0.23358(10) 0.0300 1.0000 Uani . .
C10 C 0.52298(16) 0.52117(11) 0.31184(10) 0.0291 1.0000 Uani . .
C11 C 0.38123(17) 0.50809(12) 0.33328(11) 0.0348 1.0000 Uani . .
C12 C 0.35537(17) 0.55182(12) 0.41180(11) 0.0342 1.0000 Uani . .
C13 C 0.42471(16) 0.61847(12) 0.43868(10) 0.0323 1.0000 Uani . .
C14 C 0.53357(17) 0.65962(11) 0.39364(10) 0.0330 1.0000 Uani D .
C15 C 0.55454(16) 0.61604(11) 0.31439(10) 0.0292 1.0000 Uani . .
C16 C 0.59158(16) 0.65956(11) 0.25050(10) 0.0293 1.0000 Uani . .
C17 C 0.55807(18) 0.89505(12) 0.18271(10) 0.0339 1.0000 Uani . .
O18 O 0.66059(13) 0.93127(8) 0.18187(8) 0.0416 1.0000 Uani . .
O19 O 0.44520(13) 0.93544(9) 0.18793(10) 0.0511 1.0000 Uani . .
C20 C 0.4528(3) 1.02910(14) 0.18547(19) 0.0676 1.0000 Uani . .
C21 C 0.41815(18) 0.80108(12) 0.05532(11) 0.0360 1.0000 Uani . .
O22 O 0.46077(15) 0.86119(10) 0.02008(10) 0.0569 1.0000 Uani . .
O23 O 0.30898(13) 0.76012(9) 0.03485(8) 0.0461 1.0000 Uani . .
C24 C 0.2441(2) 0.78558(15) -0.03896(14) 0.0568 1.0000 Uani . .
C25 C 0.61865(17) 0.47712(12) 0.09444(11) 0.0346 1.0000 Uani . .
O26 O 0.57232(16) 0.40935(10) 0.07394(9) 0.0581 1.0000 Uani . .
O27 O 0.70558(13) 0.51934(9) 0.05336(8) 0.0456 1.0000 Uani . .
C28 C 0.7491(2) 0.47947(15) -0.01974(13) 0.0513 1.0000 Uani . .
C29 C 0.56124(17) 0.38277(12) 0.23345(11) 0.0334 1.0000 Uani . .
O30 O 0.66109(13) 0.34407(9) 0.23934(9) 0.0483 1.0000 Uani . .
O31 O 0.44635(13) 0.34555(8) 0.22951(9) 0.0442 1.0000 Uani . .
C32 C 0.4483(2) 0.25226(13) 0.22951(15) 0.0551 1.0000 Uani . .
C33 C 0.24541(18) 0.51470(14) 0.45618(12) 0.0414 1.0000 Uani . .
O34 O 0.15450(15) 0.48077(13) 0.42383(10) 0.0663 1.0000 Uani . .
O35 O 0.26048(13) 0.52203(12) 0.53472(9) 0.0586 1.0000 Uani . .
C36 C 0.1549(2) 0.4914(2) 0.58245(16) 0.0848 1.0000 Uani . .
C37 C 0.40198(18) 0.66200(13) 0.51712(11) 0.0379 1.0000 Uani . .
O38 O 0.47806(13) 0.66044(9) 0.57237(8) 0.0426 1.0000 Uani . .
O39 O 0.29357(15) 0.70767(11) 0.51549(8) 0.0582 1.0000 Uani . .
C40 C 0.2697(3) 0.7562(2) 0.58830(15) 0.0861 1.0000 Uani . .
C101 C 0.580(3) 0.7529(11) 0.4006(11) 0.035 0.072(4) Uiso D P
C102 C 0.542(3) 0.7953(15) 0.3224(11) 0.035 0.072(4) Uiso D P
H61 H 0.4863 0.6426 0.0639 0.0407 1.0000 Uiso R .
H62 H 0.3981 0.6379 0.1401 0.0396 1.0000 Uiso R .
H71 H 0.6739 0.6384 0.1438 0.0367 1.0000 Uiso R .
H101 H 0.5736 0.4916 0.3537 0.0332 1.0000 Uiso R .
H111 H 0.3259 0.5334 0.2911 0.0413 1.0000 Uiso R .
H112 H 0.3626 0.4471 0.3377 0.0405 1.0000 Uiso R .
H201 H 0.3675 1.0507 0.2009 0.1000 1.0000 Uiso R .
H202 H 0.5217 1.0456 0.2246 0.1004 1.0000 Uiso R .
H203 H 0.4752 1.0483 0.1324 0.1005 1.0000 Uiso R .
H241 H 0.1783 0.7451 -0.0492 0.0859 1.0000 Uiso R .
H242 H 0.2048 0.8402 -0.0334 0.0850 1.0000 Uiso R .
H243 H 0.3015 0.7863 -0.0812 0.0850 1.0000 Uiso R .
H281 H 0.8327 0.5044 -0.0315 0.0768 1.0000 Uiso R .
H282 H 0.7571 0.4179 -0.0110 0.0772 1.0000 Uiso R .
H283 H 0.6856 0.4924 -0.0631 0.0769 1.0000 Uiso R .
H321 H 0.3602 0.2352 0.2262 0.0817 1.0000 Uiso R .
H322 H 0.4912 0.2313 0.2780 0.0821 1.0000 Uiso R .
H323 H 0.4939 0.2340 0.1834 0.0811 1.0000 Uiso R .
H361 H 0.1807 0.4917 0.6376 0.1257 1.0000 Uiso R .
H362 H 0.0842 0.5287 0.5724 0.1263 1.0000 Uiso R .
H363 H 0.1337 0.4343 0.5661 0.1278 1.0000 Uiso R .
H401 H 0.1867 0.7850 0.5825 0.1280 1.0000 Uiso R .
H402 H 0.3386 0.7987 0.5965 0.1299 1.0000 Uiso R .
H403 H 0.2705 0.7159 0.6326 0.1285 1.0000 Uiso R .
H11 H 0.5025 0.7847 0.4303 0.0421 0.928 Uiso R .
H12 H 0.4273 0.7632 0.3517 0.0421 0.928 Uiso R .
H21 H 0.5985 0.8557 0.3264 0.0425 0.928 Uiso R .
H22 H 0.6936 0.7873 0.3607 0.0425 0.928 Uiso R .
H31 H 0.7105 0.7590 0.2359 0.0394 0.928 Uiso R .
H32 H 0.7121 0.7679 0.2516 0.0394 0.072 Uiso R .
H141 H 0.6104 0.6543 0.4252 0.0396 0.928 Uiso R .
H142 H 0.6030 0.6334 0.4225 0.0396 0.072 Uiso R .
H1011 H 0.5396 0.7811 0.4436 0.0420 0.072 Uiso R .
H1012 H 0.6706 0.7546 0.4087 0.0420 0.072 Uiso R .
H1021 H 0.5592 0.8553 0.3260 0.0420 0.072 Uiso R .
H1022 H 0.4529 0.7864 0.3120 0.0420 0.072 Uiso R .

loop_
_atom_site_aniso_label
_atom_site_aniso_U_11
_atom_site_aniso_U_22
_atom_site_aniso_U_33
_atom_site_aniso_U_23
_atom_site_aniso_U_13
_atom_site_aniso_U_12
C1 0.0461(13) 0.0303(10) 0.0292(10) -0.0037(8) 0.0038(9) -0.0005(9)
C2 0.0451(14) 0.0289(10) 0.0323(11) -0.0027(8) -0.0044(9) -0.0053(9)
C3 0.0387(10) 0.0297(9) 0.0300(9) -0.0011(7) 0.0010(7) -0.0041(7)
C4 0.0341(9) 0.0274(9) 0.0307(9) 0.0004(7) 0.0058(7) -0.0030(7)
C5 0.0357(9) 0.0307(9) 0.0310(9) -0.0005(7) 0.0035(7) 0.0005(7)
C6 0.0432(10) 0.0272(9) 0.0292(9) -0.0029(7) -0.0013(7) -0.0007(7)
C7 0.0363(9) 0.0279(9) 0.0286(9) -0.0010(7) 0.0049(7) -0.0019(7)
C8 0.0322(9) 0.0273(9) 0.0331(9) -0.0030(7) 0.0017(7) 0.0008(7)
C9 0.0289(8) 0.0263(9) 0.0347(9) -0.0003(7) -0.0005(7) 0.0005(7)
C10 0.0306(9) 0.0271(9) 0.0296(9) 0.0029(7) 0.0004(7) 0.0012(7)
C11 0.0319(9) 0.0341(10) 0.0385(10) 0.0021(8) 0.0021(7) -0.0012(7)
C12 0.0308(9) 0.0377(10) 0.0341(9) 0.0048(8) 0.0020(7) 0.0056(8)
C13 0.0319(9) 0.0359(10) 0.0290(9) 0.0054(7) 0.0024(7) 0.0078(7)
C14 0.0375(10) 0.0326(9) 0.0290(9) 0.0004(7) 0.0010(7) 0.0000(7)
C15 0.0292(8) 0.0293(9) 0.0291(9) 0.0013(7) 0.0003(7) 0.0012(7)
C16 0.0296(8) 0.0277(9) 0.0305(9) -0.0001(7) -0.0008(7) 0.0003(7)
C17 0.0406(10) 0.0304(9) 0.0306(9) 0.0004(7) 0.0018(7) -0.0026(8)
O18 0.0437(8) 0.0351(7) 0.0460(8) 0.0042(6) 0.0013(6) -0.0090(6)
O19 0.0446(8) 0.0290(7) 0.0798(11) -0.0069(7) 0.0054(7) 0.0015(6)
C20 0.0666(15) 0.0305(12) 0.106(2) -0.0089(12) 0.0023(14) 0.0079(10)
C21 0.0386(10) 0.0326(10) 0.0369(10) -0.0016(8) 0.0021(8) 0.0044(8)
O22 0.0536(9) 0.0522(9) 0.0643(10) 0.0275(8) -0.0086(7) -0.0067(7)
O23 0.0486(8) 0.0421(8) 0.0470(8) 0.0002(6) -0.0133(6) -0.0012(6)
C24 0.0638(14) 0.0530(14) 0.0525(14) -0.0027(11) -0.0239(11) 0.0080(11)
C25 0.0399(10) 0.0295(9) 0.0344(10) -0.0021(8) 0.0024(8) 0.0000(8)
O26 0.0851(11) 0.0425(9) 0.0476(9) -0.0155(7) 0.0196(8) -0.0224(8)
O27 0.0519(8) 0.0408(8) 0.0450(8) -0.0149(6) 0.0194(6) -0.0113(6)
C28 0.0581(13) 0.0499(13) 0.0471(12) -0.0224(10) 0.0214(10) -0.0107(10)
C29 0.0369(10) 0.0296(9) 0.0339(9) 0.0000(7) 0.0046(7) -0.0004(8)
O30 0.0416(8) 0.0340(7) 0.0694(10) 0.0034(7) 0.0059(7) 0.0072(6)
O31 0.0425(8) 0.0304(7) 0.0598(9) -0.0008(6) 0.0039(6) -0.0068(6)
C32 0.0693(15) 0.0305(11) 0.0658(15) -0.0030(10) 0.0049(12) -0.0165(10)
C33 0.0335(10) 0.0505(12) 0.0402(11) 0.0038(9) 0.0042(8) 0.0031(9)
O34 0.0449(9) 0.0966(14) 0.0578(10) -0.0108(9) 0.0115(7) -0.0234(9)
O35 0.0353(8) 0.1002(13) 0.0407(8) 0.0184(8) 0.0056(6) -0.0094(8)
C36 0.0468(14) 0.154(3) 0.0543(15) 0.0199(17) 0.0162(11) -0.0192(16)
C37 0.0414(10) 0.0399(11) 0.0328(10) 0.0068(8) 0.0068(8) 0.0074(8)
O38 0.0442(8) 0.0512(9) 0.0323(7) 0.0003(6) -0.0002(6) 0.0028(6)
O39 0.0627(10) 0.0796(12) 0.0325(8) -0.0022(7) 0.0027(7) 0.0386(9)
C40 0.097(2) 0.118(3) 0.0437(14) -0.0160(15) 0.0025(13) 0.0669(19)

loop_
_atom_type_symbol
_atom_type_scat_dispersion_real
_atom_type_scat_dispersion_imag
_atom_type_scat_Cromer_Mann_a1
_atom_type_scat_Cromer_Mann_b1
_atom_type_scat_Cromer_Mann_a2
_atom_type_scat_Cromer_Mann_b2
_atom_type_scat_Cromer_Mann_a3
_atom_type_scat_Cromer_Mann_b3
_atom_type_scat_Cromer_Mann_a4
_atom_type_scat_Cromer_Mann_b4
_atom_type_scat_Cromer_Mann_c
_atom_type_scat_source
C 0.0033 0.0016 2.3100 20.8439 1.0200 10.2075 1.5886 0.5687 0.8650 51.6512 0.2156 'International Tables Vol C 4.2.6.8 and 6.1.1.4'
H 0.0000 0.0000 0.4930 10.5109 0.3229 26.1257 0.1402 3.1424 0.0408 57.7998 0.0030 'International Tables Vol C 4.2.6.8 and 6.1.1.4'
O 0.0106 0.0060 3.0485 13.2771 2.2868 5.7011 1.5463 0.3239 0.8670 32.9089 0.2508 'International Tables Vol C 4.2.6.8 and 6.1.1.4'

loop_
_geom_angle_atom_site_label_1
_geom_angle_atom_site_label_2
_geom_angle_atom_site_label_3
_geom_angle
_geom_angle_publ_flag
C2 C1 C14 109.63(17) yes
C2 C1 H11 109.4 no
C14 C1 H11 109.4 no
C2 C1 H12 109.4 no
C14 C1 H12 109.4 no
H11 C1 H12 109.5 no
C1 C2 C3 111.82(16) yes
C1 C2 H21 108.9 no
C3 C2 H21 108.9 no
C1 C2 H22 108.9 no
C3 C2 H22 108.9 no
H21 C2 H22 109.5 no
C2 C3 C4 115.87(15) yes
C2 C3 C16 112.52(15) yes
C4 C3 C16 109.71(14) yes
C4 C3 C102 96.0(8) yes
C16 C3 C102 105.0(9) yes
C2 C3 H31 106.0 no
C4 C3 H31 106.0 no
C16 C3 H31 106.0 no
C4 C3 H32 114.8 no
C16 C3 H32 114.8 no
C102 C3 H32 114.8 no
C3 C4 C5 123.16(16) yes
C3 C4 C17 113.95(14) yes
C5 C4 C17 122.58(16) yes
C4 C5 C6 122.81(16) yes
C4 C5 C21 122.33(16) yes
C6 C5 C21 114.63(15) yes
C5 C6 C7 110.62(14) yes
C5 C6 H61 108.2 no
C7 C6 H61 110.5 no
C5 C6 H62 108.7 no
C7 C6 H62 110.4 no
H61 C6 H62 108.2 no
C6 C7 C8 110.59(14) yes
C6 C7 C16 107.33(14) yes
C8 C7 C16 113.37(14) yes
C6 C7 H71 107.8 no
C8 C7 H71 109.2 no
C16 C7 H71 108.4 no
C7 C8 C9 122.42(15) yes
C7 C8 C25 117.91(15) yes
C9 C8 C25 119.67(16) yes
C8 C9 C10 123.01(15) yes
C8 C9 C29 120.26(16) yes
C10 C9 C29 116.40(14) yes
C9 C10 C11 112.09(14) yes
C9 C10 C15 113.26(14) yes
C11 C10 C15 109.32(14) yes
C9 C10 H101 107.2 no
C11 C10 H101 105.7 no
C15 C10 H101 108.9 no
C10 C11 C12 109.72(14) yes
C10 C11 H111 109.0 no
C12 C11 H111 109.5 no
C10 C11 H112 109.9 no
C12 C11 H112 109.4 no
H111 C11 H112 109.3 no
C11 C12 C13 122.43(16) yes
C11 C12 C33 114.59(16) yes
C13 C12 C33 122.97(17) yes
C12 C13 C14 124.19(16) yes
C12 C13 C37 123.30(16) yes
C14 C13 C37 112.51(16) yes
C1 C14 C13 110.40(15) yes
C1 C14 C15 109.65(14) yes
C13 C14 C15 112.07(15) yes
C13 C14 C101 126.7(10) yes
C15 C14 C101 116.0(8) yes
C1 C14 H141 108.2 no
C13 C14 H141 108.2 no
C15 C14 H141 108.2 no
C13 C14 H142 97.6 no
C15 C14 H142 97.6 no
C101 C14 H142 97.7 no
C14 C15 C10 115.16(14) yes
C14 C15 C16 122.13(16) yes
C10 C15 C16 122.62(15) yes
C3 C16 C7 112.29(14) yes
C3 C16 C15 124.51(16) yes
C7 C16 C15 122.96(15) yes
C4 C17 O18 122.86(17) yes
C4 C17 O19 112.95(15) yes
O18 C17 O19 124.10(17) yes
C17 O19 C20 114.72(16) yes
O19 C20 H201 106.3 no
O19 C20 H202 106.1 no
H201 C20 H202 112.1 no
O19 C20 H203 110.2 no
H201 C20 H203 112.0 no
H202 C20 H203 109.9 no
C5 C21 O22 125.55(17) yes
C5 C21 O23 109.80(16) yes
O22 C21 O23 124.51(18) yes
C21 O23 C24 117.55(17) yes
O23 C24 H241 107.1 no
O23 C24 H242 110.6 no
H241 C24 H242 107.6 no
O23 C24 H243 110.9 no
H241 C24 H243 110.1 no
H242 C24 H243 110.4 no
C8 C25 O26 124.68(17) yes
C8 C25 O27 111.44(15) yes
O26 C25 O27 123.88(17) yes
C25 O27 C28 117.35(15) yes
O27 C28 H281 107.4 no
O27 C28 H282 108.6 no
H281 C28 H282 110.4 no
O27 C28 H283 108.5 no
H281 C28 H283 110.6 no
H282 C28 H283 111.2 no
C9 C29 O30 122.72(16) yes
C9 C29 O31 113.08(15) yes
O30 C29 O31 124.15(17) yes
C29 O31 C32 114.99(16) yes
O31 C32 H321 105.3 no
O31 C32 H322 109.9 no
H321 C32 H322 112.0 no
O31 C32 H323 107.6 no
H321 C32 H323 111.3 no
H322 C32 H323 110.5 no
C12 C33 O34 123.19(19) yes
C12 C33 O35 112.88(17) yes
O34 C33 O35 123.92(18) yes
C33 O35 C36 116.53(18) yes
O35 C36 H361 109.5 no
O35 C36 H362 107.2 no
H361 C36 H362 111.5 no
O35 C36 H363 108.5 no
H361 C36 H363 109.8 no
H362 C36 H363 110.2 no
C13 C37 O38 123.38(17) yes
C13 C37 O39 111.94(16) yes
O38 C37 O39 124.46(18) yes
C37 O39 C40 114.77(17) yes
O39 C40 H401 108.8 no
O39 C40 H402 109.0 no
H401 C40 H402 110.2 no
O39 C40 H403 108.0 no
H401 C40 H403 111.2 no
H402 C40 H403 109.6 no
C14 C101 C102 105.8(13) yes
C14 C101 H1011 110.5 no
C102 C101 H1011 110.4 no
C14 C101 H1012 110.3 no
C102 C101 H1012 110.3 no
H1011 C101 H1012 109.5 no
C101 C102 C3 110.8(13) yes
C101 C102 H1021 109.2 no
C3 C102 H1021 109.2 no
C101 C102 H1022 109.1 no
C3 C102 H1022 109.2 no
H1021 C102 H1022 109.5 no

loop_
_geom_bond_atom_site_label_1
_geom_bond_atom_site_label_2
_geom_bond_distance
_geom_bond_publ_flag
C1 C2 1.518(3) yes
C1 C14 1.544(3) yes
C1 H11 0.950 no
C1 H12 0.950 no
C2 C3 1.528(3) yes
C2 H21 0.950 no
C2 H22 0.950 no
C3 C4 1.533(2) yes
C3 C16 1.514(2) yes
C3 C102 1.621(15) yes
C3 H31 0.950 no
C3 H32 0.950 no
C4 C5 1.338(2) yes
C4 C17 1.489(2) yes
C5 C6 1.512(2) yes
C5 C21 1.497(3) yes
C6 C7 1.540(2) yes
C6 H61 0.975 no
C6 H62 0.991 no
C7 C8 1.505(2) yes
C7 C16 1.499(2) yes
C7 H71 0.975 no
C8 C9 1.334(2) yes
C8 C25 1.492(2) yes
C9 C10 1.509(2) yes
C9 C29 1.497(2) yes
C10 C11 1.539(2) yes
C10 C15 1.509(2) yes
C10 H101 0.981 no
C11 C12 1.512(3) yes
C11 H111 0.983 no
C11 H112 0.969 no
C12 C13 1.333(3) yes
C12 C33 1.496(3) yes
C13 C14 1.518(2) yes
C13 C37 1.503(3) yes
C14 C15 1.512(2) yes
C14 C101 1.529(15) yes
C14 H141 0.950 no
C14 H142 0.950 no
C15 C16 1.332(2) yes
C17 O18 1.205(2) yes
C17 O19 1.335(2) yes
O19 C20 1.456(3) yes
C20 H201 0.989 no
C20 H202 0.992 no
C20 H203 0.972 no
C21 O22 1.196(2) yes
C21 O23 1.338(2) yes
O23 C24 1.449(2) yes
C24 H241 0.942 no
C24 H242 0.946 no
C24 H243 0.937 no
C25 O26 1.203(2) yes
C25 O27 1.324(2) yes
O27 C28 1.456(2) yes
C28 H281 0.975 no
C28 H282 0.970 no
C28 H283 0.990 no
C29 O30 1.201(2) yes
C29 O31 1.327(2) yes
O31 C32 1.448(2) yes
C32 H321 0.954 no
C32 H322 0.973 no
C32 H323 0.960 no
C33 O34 1.199(2) yes
C33 O35 1.328(2) yes
O35 C36 1.455(3) yes
C36 H361 0.957 no
C36 H362 0.947 no
C36 H363 0.953 no
C37 O38 1.203(2) yes
C37 O39 1.331(2) yes
O39 C40 1.461(3) yes
C40 H401 0.975 no
C40 H402 0.981 no
C40 H403 0.972 no
C101 C102 1.510(17) yes
C101 H1011 0.950 no
C101 H1012 0.950 no
C102 H1021 0.950 no
C102 H1022 0.950 no

loop_
_geom_contact_atom_site_label_1
_geom_contact_atom_site_label_2
_geom_contact_distance
_geom_contact_site_symmetry_2
_geom_contact_publ_flag
O18 C28 2.995(3) 3_655 no
O18 C11 3.507(2) 4_565 no
O19 O27 3.391(2) 4_465 no
O22 O27 3.296(2) 4_465 no
O22 C28 3.366(3) 4_465 no
O22 C28 3.531(3) 3_655 no
O23 O26 3.448(2) 2_665 no
O26 C6 3.451(2) 2_665 no
O27 C24 3.429(3) 4_565 no
O27 C20 3.433(3) 4_565 no
O27 C21 3.556(2) 4_565 no
O30 C40 3.345(3) 2_666 no
O30 C32 3.347(2) 4 no
O30 O38 3.509(2) 2_666 no
O31 O38 3.396(2) 2_666 no
O34 C36 3.244(3) 2_566 no
O34 C40 3.580(4) 3_546 no
O35 C10 3.441(2) 2_666 no
O38 C40 3.301(3) 4_565 no
O38 C29 3.361(2) 2_666 no
O38 C11 3.371(2) 2_666 no
O38 C10 3.423(2) 2_666 no
O39 C101 2.97(3) 4_465 no
O39 C2 3.551(2) 4_465 no
C20 C32 3.542(3) 1_565 no

loop_
_geom_torsion_atom_site_label_1
_geom_torsion_atom_site_label_2
_geom_torsion_atom_site_label_3
_geom_torsion_atom_site_label_4
_geom_torsion
_geom_torsion_publ_flag
O18 C17 O19 C20 5.3(3) no
O18 C17 C4 C3 54.3(2) no
O18 C17 C4 C5 -119.4(2) no
O19 C17 C4 C3 -122.4(2) no
O19 C17 C4 C5 63.9(2) no
O22 C21 O23 C24 5.7(3) no
O22 C21 C5 C4 40.7(3) no
O22 C21 C5 C6 -134.0(2) no
O23 C21 C5 C4 -143.4(2) no
O23 C21 C5 C6 41.9(2) no
O26 C25 O27 C28 -1.6(3) no
O26 C25 C8 C7 -149.4(2) no
O26 C25 C8 C9 30.9(3) no
O27 C25 C8 C7 31.3(2) no
O27 C25 C8 C9 -148.4(2) no
O30 C29 O31 C32 -2.4(3) no
O30 C29 C9 C8 75.3(2) no
O30 C29 C9 C10 -98.4(2) no
O31 C29 C9 C8 -107.3(2) no
O31 C29 C9 C10 79.0(2) no
O34 C33 O35 C36 -4.1(3) no
O34 C33 C12 C11 -29.4(3) no
O34 C33 C12 C13 150.2(2) no
O35 C33 C12 C11 149.5(2) no
O35 C33 C12 C13 -31.0(3) no
O38 C37 O39 C40 -1.4(3) no
O38 C37 C13 C12 113.8(2) no
O38 C37 C13 C14 -66.9(2) no
O39 C37 C13 C12 -71.3(2) no
O39 C37 C13 C14 108.0(2) no
C1 C2 C3 C4 91.9(2) no
C1 C2 C3 C16 -35.4(2) no
C1 C14 C13 C12 122.5(2) no
C1 C14 C13 C37 -56.8(2) no
C1 C14 C15 C10 -153.7(1) no
C1 C14 C15 C16 22.8(2) no
C2 C1 C14 C13 -177.9(1) no
C2 C1 C14 C15 -54.0(2) no
C2 C1 C14 C101 54(2) no
C2 C3 C4 C5 -141.5(2) no
C2 C3 C4 C17 44.8(2) no
C2 C3 C16 C7 177.5(2) no
C2 C3 C16 C15 3.0(2) no
C3 C2 C1 C14 61.9(2) no
C3 C4 C5 C6 0.3(3) no
C3 C4 C5 C21 -174.0(2) no
C3 C16 C7 C6 -67.8(2) no
C3 C16 C7 C8 169.8(1) no
C3 C16 C15 C10 179.3(2) no
C3 C16 C15 C14 3.0(3) no
C3 C102 C1 C14 -0(3) no
C3 C102 C101 C14 -67(2) no
C4 C3 C16 C7 46.9(2) no
C4 C3 C16 C15 -127.5(2) no
C4 C3 C102 C101 171(2) no
C4 C5 C6 C7 -20.2(2) no
C4 C17 O19 C20 -178.1(2) no
C5 C4 C3 C16 -12.8(2) no
C5 C4 C3 C102 -121(1) no
C5 C6 C7 C8 175.6(1) no
C5 C6 C7 C16 51.5(2) no
C5 C21 O23 C24 -170.2(2) no
C6 C5 C4 C17 173.4(2) no
C6 C7 C8 C9 -107.4(2) no
C6 C7 C8 C25 72.9(2) no
C6 C7 C16 C15 106.7(2) no
C7 C6 C5 C21 154.5(2) no
C7 C8 C9 C10 -0.6(3) no
C7 C8 C9 C29 -173.9(2) no
C7 C16 C3 C102 149(1) no
C7 C16 C15 C10 5.4(3) no
C7 C16 C15 C14 -170.9(2) no
C8 C7 C16 C15 -15.7(2) no
C8 C9 C10 C11 114.2(2) no
C8 C9 C10 C15 -10.0(2) no
C8 C25 O27 C28 177.7(1) no
C9 C8 C7 C16 13.2(2) no
C9 C10 C11 C12 -179.7(1) no
C9 C10 C15 C14 -175.9(1) no
C9 C10 C15 C16 7.6(2) no
C9 C29 O31 C32 -179.8(2) no
C10 C9 C8 C25 179.1(2) no
C10 C11 C12 C13 25.6(2) no
C10 C11 C12 C33 -154.9(2) no
C10 C15 C14 C13 -30.8(2) no
C10 C15 C14 C101 173(1) no
C11 C10 C9 C29 -72.3(2) no
C11 C10 C15 C14 58.4(2) no
C11 C10 C15 C16 -118.1(2) no
C11 C12 C13 C14 1.8(3) no
C11 C12 C13 C37 -179.0(2) no
C12 C11 C10 C15 -53.3(2) no
C12 C13 C14 C15 -0.1(2) no
C12 C13 C14 C101 153(1) no
C12 C33 O35 C36 177.0(2) no
C13 C14 C1 C101 128(2) no
C13 C14 C1 C102 -148(2) no
C13 C14 C15 C16 145.8(2) no
C13 C14 C101 C102 -111(2) no
C13 C37 O39 C40 -176.3(2) no
C14 C13 C12 C33 -177.7(2) no
C15 C10 C9 C29 163.4(1) no
C15 C14 C13 C37 -179.3(1) no
C15 C14 C101 C102 42(2) no
C15 C16 C3 C102 -25(1) no
C16 C3 C4 C17 173.5(1) no
C16 C3 C102 C101 59(2) no
C16 C7 C8 C25 -166.5(1) no
C16 C15 C14 C101 -11(1) no
C17 C4 C3 C102 65(1) no
C17 C4 C5 C21 -0.8(3) no
C25 C8 C9 C29 5.8(2) no
C33 C12 C13 C37 1.5(3) no
C37 C13 C14 C101 -26(1) no
